data_1556030
loop_
_publ_author_name
'Ran, Guang-Yao'
'Gong, Ming'
'Yue, Jing-Fei'
'Yang, Xing-Xing'
'Zhou, Su-Lan'
'Du, Wei'
'Chen, Ying-Chun'

_publ_section_title
;
 Asymmetric Cascade Assembly of 1,2-Diaza-1,3-dienes and \a,\b-Unsaturated
 Aldehydes via Dienamine Activation.
;
_journal_issue 7
_journal_name_full 'Organic letters'
_journal_page_first 1874
_journal_page_last 1877
_journal_paper_doi 10.1021/acs.orglett.7b00636
_journal_volume 19
_journal_year 2017
_chemical_absolute_configuration ad
_chemical_formula_moiety 'C24 H26 N2 O6'
_chemical_formula_sum 'C24 H26 N2 O6'
_chemical_formula_weight 438.47
_space_group_crystal_system monoclinic
_space_group_IT_number 4
_space_group_name_Hall 'P 2yb'
_space_group_name_H-M_alt 'P 1 21 1'
_atom_sites_solution_hydrogens geom
_atom_sites_solution_primary direct
_audit_creation_date 2016-11-17
_audit_creation_method
;
Olex2 1.2
(compiled 2016.11.07 svn.r3352 for OlexSys, GUI svn.r5261)
;
_cell_angle_alpha 90
_cell_angle_beta 112.969(4)
_cell_angle_gamma 90
_cell_formula_units_Z 2
_cell_length_a 11.0167(4)
_cell_length_b 8.4713(3)
_cell_length_c 13.1450(5)
_cell_measurement_reflns_used 5053
_cell_measurement_temperature 294.16(13)
_cell_measurement_theta_max 72.2910
_cell_measurement_theta_min 4.3580
_cell_volume 1129.50(8)
_computing_cell_refinement
;
CrysAlisPro, Agilent Technologies,
Version 1.171.37.35 (release 13-08-2014 CrysAlis171 .NET)
(compiled Aug 13 2014,18:06:01)
;
_computing_data_collection
;
CrysAlisPro, Agilent Technologies,
Version 1.171.37.35 (release 13-08-2014 CrysAlis171 .NET)
(compiled Aug 13 2014,18:06:01)
;
_computing_data_reduction
;
CrysAlisPro, Agilent Technologies,
Version 1.171.37.35 (release 13-08-2014 CrysAlis171 .NET)
(compiled Aug 13 2014,18:06:01)
;
_computing_molecular_graphics 'Olex2 (Dolomanov et al., 2009)'
_computing_publication_material 'Olex2 (Dolomanov et al., 2009)'
_computing_structure_refinement 'ShelXL (Sheldrick, 2015)'
_computing_structure_solution 'ShelXT (Sheldrick, 2015)'
_diffrn_ambient_environment air
_diffrn_ambient_temperature 294.16(13)
_diffrn_detector 'CCD plate'
_diffrn_detector_area_resol_mean 15.9595
_diffrn_detector_type EosS2
_diffrn_measured_fraction_theta_full 0.999
_diffrn_measured_fraction_theta_max 0.999
_diffrn_measurement_details
;
#__ type_ start__ end____ width___ exp.time_
  1 omega    1.00   75.00   1.0000    1.0000
omega____ theta____ kappa____ phi______ frames
    -       36.2921  -99.0000 -180.0000 74

#__ type_ start__ end____ width___ exp.time_
  2 omega  -31.00   53.00   1.0000    1.0000
omega____ theta____ kappa____ phi______ frames
    -       36.2921  -57.0000    0.0000 84

#__ type_ start__ end____ width___ exp.time_
  3 omega  -35.00   66.00   1.0000    1.0000
omega____ theta____ kappa____ phi______ frames
    -       36.2921  -19.0000   60.0000 101

#__ type_ start__ end____ width___ exp.time_
  4 omega   17.00  105.00   1.0000    1.0000
omega____ theta____ kappa____ phi______ frames
    -       36.2921   38.0000  -60.0000 88

#__ type_ start__ end____ width___ exp.time_
  5 omega   10.00  104.00   1.0000    1.0000
omega____ theta____ kappa____ phi______ frames
    -       36.2921   77.0000   90.0000 94

#__ type_ start__ end____ width___ exp.time_
  6 omega   20.00  104.00   1.0000    1.0000
omega____ theta____ kappa____ phi______ frames
    -       36.2921   57.0000 -120.0000 84

#__ type_ start__ end____ width___ exp.time_
  7 omega   10.00  104.00   1.0000    1.0000
omega____ theta____ kappa____ phi______ frames
    -       36.2921   77.0000    0.0000 94

#__ type_ start__ end____ width___ exp.time_
  8 omega   20.00  104.00   1.0000    1.0000
omega____ theta____ kappa____ phi______ frames
    -       36.2921   57.0000   60.0000 84

#__ type_ start__ end____ width___ exp.time_
  9 omega    1.00   75.00   1.0000    1.0000
omega____ theta____ kappa____ phi______ frames
    -       36.2921  -99.0000  -30.0000 74

#__ type_ start__ end____ width___ exp.time_
 10 omega   20.00  104.00   1.0000    1.0000
omega____ theta____ kappa____ phi______ frames
    -       36.2921   57.0000  -30.0000 84

#__ type_ start__ end____ width___ exp.time_
 11 omega  -31.00   53.00   1.0000    1.0000
omega____ theta____ kappa____ phi______ frames
    -       36.2921  -57.0000 -150.0000 84

#__ type_ start__ end____ width___ exp.time_
 12 omega   87.00  178.00   1.0000    1.0000
omega____ theta____ kappa____ phi______ frames
    -      108.0000   30.0000    0.0000 91

#__ type_ start__ end____ width___ exp.time_
 13 omega   70.00  178.00   1.0000    1.0000
omega____ theta____ kappa____ phi______ frames
    -      108.0000   15.0000  -60.0000 108

#__ type_ start__ end____ width___ exp.time_
 14 omega   81.00  176.00   1.0000    1.0000
omega____ theta____ kappa____ phi______ frames
    -      108.0000   77.0000  -60.0000 95

#__ type_ start__ end____ width___ exp.time_
 15 omega   90.00  175.00   1.0000    1.0000
omega____ theta____ kappa____ phi______ frames
    -      108.0000   61.0000  -60.0000 85

#__ type_ start__ end____ width___ exp.time_
 16 omega   40.00   79.00   1.0000    1.0000
omega____ theta____ kappa____ phi______ frames
    -      108.0000  -94.0000 -120.0000 39

#__ type_ start__ end____ width___ exp.time_
 17 omega   46.00   89.00   1.0000    1.0000
omega____ theta____ kappa____ phi______ frames
    -      108.0000  -30.0000  -90.0000 43

#__ type_ start__ end____ width___ exp.time_
 18 omega   69.00  109.00   1.0000    1.0000
omega____ theta____ kappa____ phi______ frames
    -      108.0000  -61.0000 -150.0000 40

#__ type_ start__ end____ width___ exp.time_
 19 omega  118.00  168.00   1.0000    1.0000
omega____ theta____ kappa____ phi______ frames
    -      108.0000   77.0000   30.0000 50

#__ type_ start__ end____ width___ exp.time_
 20 omega  123.00  175.00   1.0000    1.0000
omega____ theta____ kappa____ phi______ frames
    -      108.0000   77.0000  -30.0000 52

#__ type_ start__ end____ width___ exp.time_
 21 omega  143.00  169.00   1.0000    1.0000
omega____ theta____ kappa____ phi______ frames
    -      108.0000   77.0000 -120.0000 26

#__ type_ start__ end____ width___ exp.time_
 22 omega   53.00  101.00   1.0000    1.0000
omega____ theta____ kappa____ phi______ frames
    -      108.0000  -94.0000  -30.0000 48

#__ type_ start__ end____ width___ exp.time_
 23 omega   91.00  117.00   1.0000    1.0000
omega____ theta____ kappa____ phi______ frames
    -      108.0000   45.0000   60.0000 26

#__ type_ start__ end____ width___ exp.time_
 24 omega   83.00  109.00   1.0000    1.0000
omega____ theta____ kappa____ phi______ frames
    -      108.0000   77.0000    0.0000 26

#__ type_ start__ end____ width___ exp.time_
 25 omega   84.00  110.00   1.0000    1.0000
omega____ theta____ kappa____ phi______ frames
    -      108.0000   77.0000 -120.0000 26

#__ type_ start__ end____ width___ exp.time_
 26 omega   90.00  116.00   1.0000    1.0000
omega____ theta____ kappa____ phi______ frames
    -      108.0000   61.0000  -90.0000 26

#__ type_ start__ end____ width___ exp.time_
 27 omega   82.00  108.00   1.0000    1.0000
omega____ theta____ kappa____ phi______ frames
    -      108.0000   77.0000  -30.0000 26

#__ type_ start__ end____ width___ exp.time_
 28 omega   87.00  141.00   1.0000    1.0000
omega____ theta____ kappa____ phi______ frames
    -      108.0000   30.0000   30.0000 54

#__ type_ start__ end____ width___ exp.time_
 29 omega   87.00  113.00   1.0000    1.0000
omega____ theta____ kappa____ phi______ frames
    -      108.0000   30.0000  -30.0000 26

#__ type_ start__ end____ width___ exp.time_
 30 omega   91.00  121.00   1.0000    1.0000
omega____ theta____ kappa____ phi______ frames
    -      108.0000   61.0000    0.0000 30

#__ type_ start__ end____ width___ exp.time_
 31 omega   91.00  117.00   1.0000    1.0000
omega____ theta____ kappa____ phi______ frames
    -      108.0000   61.0000  -30.0000 26

#__ type_ start__ end____ width___ exp.time_
 32 omega  118.00  169.00   1.0000    1.0000
omega____ theta____ kappa____ phi______ frames
    -      108.0000   77.0000  -90.0000 51

#__ type_ start__ end____ width___ exp.time_
 33 omega   91.00  117.00   1.0000    1.0000
omega____ theta____ kappa____ phi______ frames
    -      108.0000   61.0000 -120.0000 26

#__ type_ start__ end____ width___ exp.time_
 34 omega   82.00  108.00   1.0000    1.0000
omega____ theta____ kappa____ phi______ frames
    -      108.0000   77.0000  -90.0000 26

#__ type_ start__ end____ width___ exp.time_
 35 omega   89.00  122.00   1.0000    1.0000
omega____ theta____ kappa____ phi______ frames
    -      108.0000   30.0000  -60.0000 33

#__ type_ start__ end____ width___ exp.time_
 36 omega   95.00  121.00   1.0000    1.0000
omega____ theta____ kappa____ phi______ frames
    -      108.0000   45.0000  -30.0000 26

#__ type_ start__ end____ width___ exp.time_
 37 omega   42.00   79.00   1.0000    1.0000
omega____ theta____ kappa____ phi______ frames
    -      108.0000  -30.0000 -120.0000 37

#__ type_ start__ end____ width___ exp.time_
 38 omega  137.00  175.00   1.0000    1.0000
omega____ theta____ kappa____ phi______ frames
    -      108.0000   45.0000   60.0000 38

#__ type_ start__ end____ width___ exp.time_
 39 omega   87.00  120.00   1.0000    1.0000
omega____ theta____ kappa____ phi______ frames
    -      108.0000   30.0000   60.0000 33

#__ type_ start__ end____ width___ exp.time_
 40 omega   84.00  109.00   1.0000    1.0000
omega____ theta____ kappa____ phi______ frames
    -      108.0000   77.0000   30.0000 25

#__ type_ start__ end____ width___ exp.time_
 41 omega  127.00  155.00   1.0000    1.0000
omega____ theta____ kappa____ phi______ frames
    -      108.0000   73.0000   18.5996 28

#__ type_ start__ end____ width___ exp.time_
 42 omega   84.00  110.00   1.0000    1.0000
omega____ theta____ kappa____ phi______ frames
    -      108.0000   73.0000   18.5996 26
;
_diffrn_measurement_device 'four-circle diffractometer'
_diffrn_measurement_device_type 'New Gemini, Dual, Cu at zero, EosS2'
_diffrn_measurement_method '\w scans'
_diffrn_orient_matrix_UB_11 0.1113009000
_diffrn_orient_matrix_UB_12 0.0481268000
_diffrn_orient_matrix_UB_13 0.1099493000
_diffrn_orient_matrix_UB_21 0.1017574000
_diffrn_orient_matrix_UB_22 -0.0216376000
_diffrn_orient_matrix_UB_23 -0.0525992000
_diffrn_orient_matrix_UB_31 -0.0180811000
_diffrn_orient_matrix_UB_32 0.1739753000
_diffrn_orient_matrix_UB_33 -0.0368656000
_diffrn_radiation_monochromator graphite
_diffrn_radiation_probe x-ray
_diffrn_radiation_type CuK\a
_diffrn_radiation_wavelength 1.54184
_diffrn_reflns_av_R_equivalents 0.0313
_diffrn_reflns_av_unetI/netI 0.0286
_diffrn_reflns_Laue_measured_fraction_full 0.999
_diffrn_reflns_Laue_measured_fraction_max 0.999
_diffrn_reflns_limit_h_max 13
_diffrn_reflns_limit_h_min -13
_diffrn_reflns_limit_k_max 10
_diffrn_reflns_limit_k_min -9
_diffrn_reflns_limit_l_max 14
_diffrn_reflns_limit_l_min -15
_diffrn_reflns_number 11346
_diffrn_reflns_point_group_measured_fraction_full 0.921
_diffrn_reflns_point_group_measured_fraction_max 0.921
_diffrn_reflns_theta_full 67.059
_diffrn_reflns_theta_max 67.059
_diffrn_reflns_theta_min 4.359
_diffrn_source 'Enhance (Cu) X-ray Source'
_exptl_absorpt_coefficient_mu 0.769
_exptl_absorpt_correction_T_max 1.00000
_exptl_absorpt_correction_T_min 0.59868
_exptl_absorpt_correction_type multi-scan
_exptl_absorpt_process_details
;
CrysAlisPro, Agilent Technologies,
Version 1.171.37.35 (release 13-08-2014 CrysAlis171 .NET)
(compiled Aug 13 2014,18:06:01)
Empirical absorption correction using spherical harmonics,
 implemented in SCALE3 ABSPACK scaling algorithm.
;
_exptl_crystal_colour 'clear light colourless'
_exptl_crystal_colour_lustre clear
_exptl_crystal_colour_modifier light
_exptl_crystal_colour_primary colourless
_exptl_crystal_density_diffrn 1.289
_exptl_crystal_description plate
_exptl_crystal_F_000 464
_exptl_crystal_size_max 0.6
_exptl_crystal_size_mid 0.6
_exptl_crystal_size_min 0.3
_refine_diff_density_max 0.220
_refine_diff_density_min -0.302
_refine_diff_density_rms 0.068
_refine_ls_abs_structure_details
;
 Flack x determined using 1373 quotients [(I+)-(I-)]/[(I+)+(I-)]
 (Parsons, Flack and Wagner, Acta Cryst. B69 (2013) 249-259).
;
_refine_ls_abs_structure_Flack 0.00(13)
_refine_ls_extinction_method none
_refine_ls_goodness_of_fit_ref 1.037
_refine_ls_hydrogen_treatment constr
_refine_ls_matrix_type full
_refine_ls_number_parameters 293
_refine_ls_number_reflns 3706
_refine_ls_number_restraints 1
_refine_ls_restrained_S_all 1.036
_refine_ls_R_factor_all 0.0543
_refine_ls_R_factor_gt 0.0529
_refine_ls_shift/su_max 0.000
_refine_ls_shift/su_mean 0.000
_refine_ls_structure_factor_coef Fsqd
_refine_ls_weighting_details 'w=1/[\s^2^(Fo^2^)+(0.1060P)^2^+0.0200P] where P=(Fo^2^+2Fc^2^)/3'
_refine_ls_weighting_scheme calc
_refine_ls_wR_factor_gt 0.1352
_refine_ls_wR_factor_ref 0.1376
_reflns_Friedel_coverage 0.717
_reflns_Friedel_fraction_full 0.831
_reflns_Friedel_fraction_max 0.831
_reflns_number_gt 3536
_reflns_number_total 3706
_reflns_threshold_expression 'I > 2\s(I)'
_cod_data_source_file ol7b00636_si_002.cif
_cod_data_source_block 3q
_cod_database_code 1556030
_shelx_space_group_comment
;
The symmetry employed for this shelxl refinement is uniquely defined
by the following loop, which should always be used as a source of
symmetry information in preference to the above space-group names.
They are only intended as comments.
;
_reflns_odcompleteness_completeness 99.86
_reflns_odcompleteness_iscentric 1
_reflns_odcompleteness_theta 66.97
_olex2_refinement_description
;
1. Fixed Uiso
 At 1.2 times of:
  All C(H) groups, All C(H,H) groups
 At 1.5 times of:
  All C(H,H,H) groups, All O(H) groups
2.a Ternary CH refined with riding coordinates:
 C00K(H00K)
2.b Secondary CH2 refined with riding coordinates:
 C00H(H00D,H00E), C00I(H00G,H00H), C00P(H00I,H00L)
2.c Aromatic/amide H refined with riding coordinates:
 C00F(H00F), C00J(H00J), C00M(H00M), C00N(H00N), C00Q(H00Q), C00R(H00R),
 C00S(H00S), C00T(H00T), C00V(H00V)
2.d Idealised Me refined as rotating group:
 C00E(H00A,H00B,H00C), C00U(H00O,H00P,H00U), C00W(H00W,H00X,H00Y)
2.e Idealised tetrahedral OH refined as rotating group:
 O005(H005)
;
_shelx_shelxl_version_number 2014/7
_olex2_date_sample_data_collection 2016-11-15
_olex2_submission_special_instructions 'No special instructions were received'

loop_
_space_group_symop_operation_xyz
'x, y, z'
'-x, y+1/2, -z'

loop_
_atom_site_label
_atom_site_type_symbol
_atom_site_fract_x
_atom_site_fract_y
_atom_site_fract_z
_atom_site_U_iso_or_equiv
_atom_site_adp_type
_atom_site_occupancy
_atom_site_site_symmetry_order
_atom_site_calc_flag
_atom_site_refinement_flags_posn
O001 O 0.2938(2) 0.2006(3) 0.0610(2) 0.0554(6) Uani 1 1 d .
O002 O 0.4930(3) 0.8407(3) 0.42101(18) 0.0580(6) Uani 1 1 d .
O003 O 0.1547(2) 0.3477(3) 0.1075(2) 0.0564(6) Uani 1 1 d .
N004 N 0.4865(2) 0.6390(3) 0.26743(17) 0.0335(5) Uani 1 1 d .
O005 O 0.3808(3) 0.8970(3) 0.0638(2) 0.0641(7) Uani 1 1 d .
H005 H 0.3619 0.9851 0.0790 0.096 Uiso 1 1 calc GR
O006 O 0.4963(3) 1.0501(4) 0.3161(2) 0.0651(7) Uani 1 1 d .
N007 N 0.4812(2) 0.8033(3) 0.24930(18) 0.0383(5) Uani 1 1 d .
O008 O 1.1235(2) 0.5832(4) 0.4574(3) 0.0741(9) Uani 1 1 d .
C009 C 0.3624(3) 0.5615(4) 0.2176(2) 0.0346(6) Uani 1 1 d .
C00A C 0.3742(3) 0.4288(4) 0.1670(2) 0.0372(6) Uani 1 1 d .
C00B C 0.2737(3) 0.3132(4) 0.1085(2) 0.0407(6) Uani 1 1 d .
C00C C 0.7165(3) 0.5768(4) 0.2843(2) 0.0391(6) Uani 1 1 d .
C00D C 0.5711(3) 0.5752(4) 0.2112(2) 0.0352(6) Uani 1 1 d .
C00E C 0.2483(3) 0.6349(5) 0.2336(3) 0.0473(8) Uani 1 1 d .
H00A H 0.2727 0.6594 0.3103 0.071 Uiso 1 1 calc GR
H00B H 0.1755 0.5625 0.2101 0.071 Uiso 1 1 calc GR
H00C H 0.2232 0.7300 0.1907 0.071 Uiso 1 1 calc GR
C00F C 0.7694(3) 0.6461(4) 0.3876(2) 0.0446(7) Uani 1 1 d .
H00F H 0.7132 0.6910 0.4170 0.053 Uiso 1 1 calc R
C00G C 0.4919(3) 0.9113(4) 0.3293(2) 0.0418(7) Uani 1 1 d .
C00H C 0.5141(3) 0.4094(4) 0.1761(2) 0.0403(6) Uani 1 1 d .
H00D H 0.5169 0.3796 0.1058 0.048 Uiso 1 1 calc R
H00E H 0.5611 0.3312 0.2313 0.048 Uiso 1 1 calc R
C00I C 0.5387(3) 0.6908(4) 0.1125(2) 0.0414(7) Uani 1 1 d .
H00G H 0.6154 0.7059 0.0945 0.050 Uiso 1 1 calc R
H00H H 0.4674 0.6496 0.0478 0.050 Uiso 1 1 calc R
C00J C 0.8046(3) 0.5074(5) 0.2441(3) 0.0513(8) Uani 1 1 d .
H00J H 0.7717 0.4595 0.1750 0.062 Uiso 1 1 calc R
C00K C 0.4986(3) 0.8455(4) 0.1481(2) 0.0422(7) Uani 1 1 d .
H00K H 0.5682 0.9248 0.1631 0.051 Uiso 1 1 calc R
C00L C 0.0007(3) 0.1470(4) 0.1133(3) 0.0485(7) Uani 1 1 d .
C00M C 0.9048(3) 0.6501(5) 0.4485(3) 0.0503(8) Uani 1 1 d .
H00M H 0.9381 0.6979 0.5177 0.060 Uiso 1 1 calc R
C00N C 0.9377(3) 0.5087(5) 0.3041(3) 0.0596(9) Uani 1 1 d .
H00N H 0.9937 0.4593 0.2763 0.072 Uiso 1 1 calc R
C00O C 0.9901(3) 0.5834(5) 0.4067(3) 0.0534(8) Uani 1 1 d .
C00P C 0.0449(3) 0.2497(6) 0.0418(3) 0.0615(10) Uani 1 1 d .
H00I H 0.0706 0.1841 -0.0069 0.074 Uiso 1 1 calc R
H00L H -0.0277 0.3162 -0.0036 0.074 Uiso 1 1 calc R
C00Q C -0.1317(4) 0.1363(7) 0.0886(4) 0.0696(11) Uani 1 1 d .
H00Q H -0.1905 0.1968 0.0315 0.084 Uiso 1 1 calc R
C00R C 0.0869(5) 0.0577(7) 0.1981(4) 0.0773(13) Uani 1 1 d .
H00R H 0.1771 0.0638 0.2158 0.093 Uiso 1 1 calc R
C00S C -0.0962(7) -0.0517(8) 0.2294(6) 0.1016(19) Uani 1 1 d .
H00S H -0.1295 -0.1199 0.2676 0.122 Uiso 1 1 calc R
C00T C 0.0377(6) -0.0418(7) 0.2572(5) 0.0920(17) Uani 1 1 d .
H00T H 0.0952 -0.1016 0.3154 0.110 Uiso 1 1 calc R
C00U C 1.1811(4) 0.6771(8) 0.5527(4) 0.0868(15) Uani 1 1 d .
H00O H 1.1551 0.7851 0.5348 0.130 Uiso 1 1 calc GR
H00P H 1.2754 0.6691 0.5794 0.130 Uiso 1 1 calc GR
H00U H 1.1521 0.6411 0.6087 0.130 Uiso 1 1 calc GR
C00V C -0.1779(6) 0.0369(10) 0.1475(5) 0.107(2) Uani 1 1 d .
H00V H -0.2681 0.0311 0.1299 0.128 Uiso 1 1 calc R
C00W C 0.4997(8) 0.9458(7) 0.5091(4) 0.1005(19) Uani 1 1 d .
H00W H 0.4298 1.0220 0.4818 0.151 Uiso 1 1 calc GR
H00X H 0.5831 0.9993 0.5363 0.151 Uiso 1 1 calc GR
H00Y H 0.4906 0.8863 0.5678 0.151 Uiso 1 1 calc GR

loop_
_atom_site_aniso_label
_atom_site_aniso_U_11
_atom_site_aniso_U_22
_atom_site_aniso_U_33
_atom_site_aniso_U_23
_atom_site_aniso_U_13
_atom_site_aniso_U_12
O001 0.0613(12) 0.0411(15) 0.0617(13) -0.0111(11) 0.0219(11) -0.0045(10)
O002 0.0910(16) 0.0490(16) 0.0421(10) -0.0097(10) 0.0350(11) -0.0055(13)
O003 0.0465(11) 0.0565(16) 0.0714(13) -0.0097(12) 0.0285(10) -0.0156(11)
N004 0.0375(10) 0.0322(14) 0.0353(10) -0.0014(9) 0.0191(8) -0.0031(9)
O005 0.0876(18) 0.0535(18) 0.0438(11) 0.0041(10) 0.0176(11) 0.0228(14)
O006 0.099(2) 0.0352(15) 0.0622(14) -0.0105(11) 0.0324(13) -0.0119(13)
N007 0.0511(12) 0.0298(14) 0.0397(11) -0.0009(10) 0.0241(9) -0.0020(10)
O008 0.0379(12) 0.092(3) 0.0850(18) -0.0133(17) 0.0160(11) 0.0016(12)
C009 0.0378(12) 0.0367(16) 0.0335(11) 0.0034(11) 0.0185(10) -0.0033(11)
C00A 0.0397(12) 0.0347(16) 0.0409(12) -0.0011(11) 0.0197(10) -0.0015(11)
C00B 0.0481(13) 0.0336(18) 0.0425(13) 0.0039(13) 0.0201(11) -0.0045(12)
C00C 0.0396(13) 0.0385(17) 0.0433(13) 0.0026(11) 0.0208(11) -0.0018(11)
C00D 0.0387(13) 0.0348(16) 0.0382(12) -0.0005(11) 0.0215(11) 0.0003(11)
C00E 0.0392(13) 0.054(2) 0.0554(16) -0.0065(15) 0.0255(12) -0.0008(13)
C00F 0.0428(14) 0.051(2) 0.0428(14) 0.0035(13) 0.0200(11) 0.0032(13)
C00G 0.0477(14) 0.036(2) 0.0423(13) -0.0076(12) 0.0186(12) -0.0055(12)
C00H 0.0402(13) 0.0408(18) 0.0440(13) -0.0042(12) 0.0210(11) 0.0005(12)
C00I 0.0459(13) 0.046(2) 0.0391(13) 0.0021(12) 0.0243(11) -0.0004(13)
C00J 0.0428(14) 0.057(2) 0.0585(16) -0.0126(15) 0.0242(13) -0.0022(14)
C00K 0.0535(15) 0.0363(18) 0.0413(13) 0.0034(12) 0.0234(11) -0.0079(13)
C00L 0.0506(15) 0.0384(19) 0.0595(17) -0.0072(14) 0.0249(13) -0.0081(14)
C00M 0.0471(15) 0.055(2) 0.0470(15) -0.0017(15) 0.0162(12) -0.0019(15)
C00N 0.0467(16) 0.067(3) 0.072(2) -0.0115(19) 0.0305(15) 0.0009(16)
C00O 0.0412(15) 0.051(2) 0.0648(18) 0.0046(16) 0.0179(13) 0.0009(14)
C00P 0.0505(16) 0.072(3) 0.0561(18) 0.0042(18) 0.0147(14) -0.0188(17)
C00Q 0.0529(18) 0.089(3) 0.068(2) 0.000(2) 0.0254(16) -0.016(2)
C00R 0.069(2) 0.082(3) 0.092(3) 0.025(3) 0.043(2) 0.020(2)
C00S 0.131(5) 0.081(4) 0.128(5) 0.018(4) 0.089(4) -0.017(4)
C00T 0.125(4) 0.071(4) 0.098(3) 0.034(3) 0.062(3) 0.036(3)
C00U 0.0435(17) 0.110(4) 0.088(3) -0.011(3) 0.0042(18) -0.004(2)
C00V 0.083(3) 0.143(6) 0.111(4) 0.020(4) 0.055(3) -0.031(4)
C00W 0.184(5) 0.073(4) 0.063(2) -0.031(2) 0.069(3) -0.025(4)

loop_
_atom_type_symbol
_atom_type_description
_atom_type_scat_dispersion_real
_atom_type_scat_dispersion_imag
_atom_type_scat_source
C C 0.0181 0.0091 'International Tables Vol C Tables 4.2.6.8 and 6.1.1.4'
H H 0.0000 0.0000 'International Tables Vol C Tables 4.2.6.8 and 6.1.1.4'
N N 0.0311 0.0180 'International Tables Vol C Tables 4.2.6.8 and 6.1.1.4'
O O 0.0492 0.0322 'International Tables Vol C Tables 4.2.6.8 and 6.1.1.4'

loop_
_geom_angle_atom_site_label_1
_geom_angle_atom_site_label_2
_geom_angle_atom_site_label_3
_geom_angle
C00G O002 C00W 115.2(3)
C00B O003 C00P 118.0(3)
N007 N004 C009 114.1(2)
N007 N004 C00D 105.4(2)
C009 N004 C00D 106.1(2)
C00K O005 H005 109.5
N004 N007 C00K 112.6(2)
C00G N007 N004 123.1(2)
C00G N007 C00K 122.4(3)
C00O O008 C00U 117.6(3)
N004 C009 C00E 117.0(3)
C00A C009 N004 110.7(2)
C00A C009 C00E 132.3(3)
C009 C00A C00B 128.8(2)
C009 C00A C00H 110.3(2)
C00B C00A C00H 120.9(3)
O001 C00B O003 123.0(3)
O001 C00B C00A 123.3(3)
O003 C00B C00A 113.5(3)
C00F C00C C00D 124.3(2)
C00F C00C C00J 117.4(3)
C00J C00C C00D 118.3(3)
N004 C00D C00C 113.1(2)
N004 C00D C00H 102.6(2)
N004 C00D C00I 101.6(2)
C00C C00D C00H 114.0(2)
C00C C00D C00I 111.5(2)
C00H C00D C00I 113.1(2)
C009 C00E H00A 109.5
C009 C00E H00B 109.5
C009 C00E H00C 109.5
H00A C00E H00B 109.5
H00A C00E H00C 109.5
H00B C00E H00C 109.5
C00C C00F H00F 119.3
C00C C00F C00M 121.5(3)
C00M C00F H00F 119.3
O002 C00G N007 111.2(3)
O006 C00G O002 125.7(3)
O006 C00G N007 123.0(3)
C00A C00H C00D 102.1(2)
C00A C00H H00D 111.3
C00A C00H H00E 111.4
C00D C00H H00D 111.4
C00D C00H H00E 111.3
H00D C00H H00E 109.2
C00D C00I H00G 110.4
C00D C00I H00H 110.4
H00G C00I H00H 108.6
C00K C00I C00D 106.7(2)
C00K C00I H00G 110.4
C00K C00I H00H 110.4
C00C C00J H00J 119.2
C00N C00J C00C 121.6(3)
C00N C00J H00J 119.2
O005 C00K N007 112.6(2)
O005 C00K C00I 108.4(2)
O005 C00K H00K 110.8
N007 C00K C00I 103.2(2)
N007 C00K H00K 110.8
C00I C00K H00K 110.8
C00Q C00L C00P 117.9(4)
C00Q C00L C00R 119.4(4)
C00R C00L C00P 122.6(3)
C00F C00M H00M 119.9
C00O C00M C00F 120.3(3)
C00O C00M H00M 119.9
C00J C00N H00N 119.7
C00J C00N C00O 120.5(3)
C00O C00N H00N 119.7
O008 C00O C00M 125.4(3)
O008 C00O C00N 115.8(3)
C00M C00O C00N 118.8(3)
O003 C00P C00L 111.2(3)
O003 C00P H00I 109.4
O003 C00P H00L 109.4
C00L C00P H00I 109.4
C00L C00P H00L 109.4
H00I C00P H00L 108.0
C00L C00Q H00Q 119.9
C00L C00Q C00V 120.2(5)
C00V C00Q H00Q 119.9
C00L C00R H00R 120.3
C00L C00R C00T 119.3(4)
C00T C00R H00R 120.3
C00T C00S H00S 120.1
C00V C00S H00S 120.1
C00V C00S C00T 119.7(5)
C00R C00T H00T 120.0
C00S C00T C00R 119.9(5)
C00S C00T H00T 120.0
O008 C00U H00O 109.5
O008 C00U H00P 109.5
O008 C00U H00U 109.5
H00O C00U H00P 109.5
H00O C00U H00U 109.5
H00P C00U H00U 109.5
C00Q C00V H00V 119.3
C00S C00V C00Q 121.4(5)
C00S C00V H00V 119.3
O002 C00W H00W 109.5
O002 C00W H00X 109.5
O002 C00W H00Y 109.5
H00W C00W H00X 109.5
H00W C00W H00Y 109.5
H00X C00W H00Y 109.5

loop_
_geom_bond_atom_site_label_1
_geom_bond_atom_site_label_2
_geom_bond_distance
O001 C00B 1.208(4)
O002 C00G 1.341(4)
O002 C00W 1.440(5)
O003 C00B 1.338(4)
O003 C00P 1.443(4)
N004 N007 1.410(4)
N004 C009 1.425(3)
N004 C00D 1.498(3)
O005 H005 0.8200
O005 C00K 1.407(4)
O006 C00G 1.193(4)
N007 C00G 1.364(4)
N007 C00K 1.461(3)
O008 C00O 1.356(4)
O008 C00U 1.409(6)
C009 C00A 1.338(4)
C009 C00E 1.489(4)
C00A C00B 1.453(4)
C00A C00H 1.508(4)
C00C C00D 1.513(4)
C00C C00F 1.382(4)
C00C C00J 1.402(4)
C00D C00H 1.534(5)
C00D C00I 1.552(4)
C00E H00A 0.9600
C00E H00B 0.9600
C00E H00C 0.9600
C00F H00F 0.9300
C00F C00M 1.392(4)
C00H H00D 0.9700
C00H H00E 0.9700
C00I H00G 0.9700
C00I H00H 0.9700
C00I C00K 1.514(5)
C00J H00J 0.9300
C00J C00N 1.368(5)
C00K H00K 0.9800
C00L C00P 1.495(5)
C00L C00Q 1.367(5)
C00L C00R 1.375(6)
C00M H00M 0.9300
C00M C00O 1.382(5)
C00N H00N 0.9300
C00N C00O 1.395(5)
C00P H00I 0.9700
C00P H00L 0.9700
C00Q H00Q 0.9300
C00Q C00V 1.369(7)
C00R H00R 0.9300
C00R C00T 1.391(7)
C00S H00S 0.9300
C00S C00T 1.377(9)
C00S C00V 1.333(9)
C00T H00T 0.9300
C00U H00O 0.9600
C00U H00P 0.9600
C00U H00U 0.9600
C00V H00V 0.9300
C00W H00W 0.9600
C00W H00X 0.9600
C00W H00Y 0.9600
